data_7050119
loop_
_publ_author_name
'Gudneppanavar Rajsekhar'
'Chebrolu P. Rao'
'Pauli Saarenketo'
'Kalle N\"attinen'
'Kari Rissanen'

_publ_section_title
;
 Complexation behaviour of hexadentate ligands possessing N2O4 and
 N2O2S2 cores: differential reactivity towards Co(II), Ni(II) and
 Zn(II) salts and structures of the products
;
_journal_issue 1
_journal_name_full 'New J. Chem.'
_journal_page_first 75
_journal_page_last 84
_journal_paper_doi 10.1039/b305313j
_journal_volume 28
_journal_year 2004
_chemical_formula_sum 'C28 H21 Co N2 O2 S2'
_chemical_formula_weight 540.52
_space_group_IT_number 9
_symmetry_cell_setting monoclinic
_symmetry_Int_Tables_number 9
_symmetry_space_group_name_Hall 'C -2yc'
_symmetry_space_group_name_H-M 'C 1 c 1'
_atom_sites_solution_hydrogens geom
_atom_sites_solution_primary direct
_atom_sites_solution_secondary difmap
_audit_creation_method SHELXL-97
_cell_angle_alpha 90.00
_cell_angle_beta 94.51(1)
_cell_angle_gamma 90.00
_cell_formula_units_Z 4
_cell_length_a 15.279(1)
_cell_length_b 12.807(1)
_cell_length_c 12.191(1)
_cell_measurement_reflns_used 6099
_cell_measurement_temperature 150(2)
_cell_measurement_theta_max 27.5
_cell_measurement_theta_min 3.6
_cell_volume 2378.1(3)
_computing_cell_refinement DENZO-SMN
_computing_data_collection Collect
_computing_data_reduction DENZO-SMN
_computing_molecular_graphics 'PLATON (A.L.Spek, 2000)'
_computing_publication_material 'SHELXL-97 (Sheldrick, 1997)'
_computing_structure_refinement 'SHELXL-97 (Sheldrick, 1997)'
_computing_structure_solution 'SHELXS-97 (Sheldrick, 1997)'
_diffrn_ambient_temperature 150(2)
_diffrn_measured_fraction_theta_full 0.997
_diffrn_measured_fraction_theta_max 0.997
_diffrn_measurement_device_type 'Nonius KappaCCD'
_diffrn_measurement_method 'rotation in phi and omega'
_diffrn_radiation_monochromator graphite
_diffrn_radiation_source 'fine-focus sealed tube'
_diffrn_radiation_type MoK\a
_diffrn_radiation_wavelength 0.71073
_diffrn_reflns_av_R_equivalents 0.0317
_diffrn_reflns_av_sigmaI/netI 0.0541
_diffrn_reflns_limit_h_max 18
_diffrn_reflns_limit_h_min -15
_diffrn_reflns_limit_k_max 15
_diffrn_reflns_limit_k_min -13
_diffrn_reflns_limit_l_max 13
_diffrn_reflns_limit_l_min -14
_diffrn_reflns_number 6743
_diffrn_reflns_theta_full 25.00
_diffrn_reflns_theta_max 25.00
_diffrn_reflns_theta_min 3.60
_exptl_absorpt_coefficient_mu 0.927
_exptl_absorpt_correction_T_max 0.9088
_exptl_absorpt_correction_T_min 0.8803
_exptl_absorpt_correction_type 'empirical from multiple relf.'
_exptl_absorpt_process_details 'MULABS (Platon2000; cf. Blessing 1995)'
_exptl_crystal_colour 'dark grey'
_exptl_crystal_density_diffrn 1.510
_exptl_crystal_density_method 'not measured'
_exptl_crystal_description block
_exptl_crystal_F_000 1112
_exptl_crystal_size_max 0.14
_exptl_crystal_size_mid 0.14
_exptl_crystal_size_min 0.11
_refine_diff_density_max 0.263
_refine_diff_density_min -0.285
_refine_diff_density_rms 0.051
_refine_ls_abs_structure_details 'Flack H D (1983), Acta Cryst. A39, 876-881'
_refine_ls_abs_structure_Flack -0.016(12)
_refine_ls_extinction_method none
_refine_ls_goodness_of_fit_ref 1.063
_refine_ls_hydrogen_treatment riding
_refine_ls_matrix_type full
_refine_ls_number_parameters 316
_refine_ls_number_reflns 3542
_refine_ls_number_restraints 2
_refine_ls_restrained_S_all 1.063
_refine_ls_R_factor_all 0.0303
_refine_ls_R_factor_gt 0.0276
_refine_ls_shift/su_max 0.001
_refine_ls_shift/su_mean 0.000
_refine_ls_structure_factor_coef Fsqd
_refine_ls_weighting_details 'calc w=1/[\s^2^(Fo^2^)+(0.0000P)^2^+1.1228P] where P=(Fo^2^+2Fc^2^)/3'
_refine_ls_weighting_scheme calc
_refine_ls_wR_factor_gt 0.0624
_refine_ls_wR_factor_ref 0.0636
_reflns_number_gt 3370
_reflns_number_total 3542
_reflns_threshold_expression >2sigma(I)
_cod_data_source_file b305313j.txt
_cod_data_source_block cpr105
_cod_original_sg_symbol_H-M 'C c'
_cod_database_code 7050119

loop_
_symmetry_equiv_pos_as_xyz
'x, y, z'
'x, -y, z+1/2'
'x+1/2, y+1/2, z'
'x+1/2, -y+1/2, z+1/2'

loop_
_atom_site_label
_atom_site_type_symbol
_atom_site_fract_x
_atom_site_fract_y
_atom_site_fract_z
_atom_site_U_iso_or_equiv
_atom_site_adp_type
_atom_site_occupancy
_atom_site_symmetry_multiplicity
_atom_site_calc_flag
_atom_site_refinement_flags
_atom_site_disorder_assembly
_atom_site_disorder_group
Co1 Co 0.29376(3) 0.76489(3) 0.24391(3) 0.01768(11) Uani 1 1 d . . .
O1A O 0.20263(14) 0.72390(16) 0.33411(16) 0.0225(5) Uani 1 1 d . . .
C2A C 0.2030(2) 0.7487(2) 0.4386(3) 0.0192(7) Uani 1 1 d . . .
C3A C 0.1449(2) 0.6964(2) 0.5039(3) 0.0252(7) Uani 1 1 d . . .
H3A H 0.1057 0.6459 0.4706 0.030 Uiso 1 1 calc R . .
C4A C 0.1434(2) 0.7162(3) 0.6139(3) 0.0291(8) Uani 1 1 d . . .
H4A H 0.1031 0.6799 0.6555 0.035 Uiso 1 1 calc R . .
C5A C 0.2009(2) 0.7901(3) 0.6662(3) 0.0280(8) Uani 1 1 d . . .
H5A H 0.2015 0.8018 0.7432 0.034 Uiso 1 1 calc R . .
C6A C 0.2555(2) 0.8441(2) 0.6045(2) 0.0241(7) Uani 1 1 d . . .
H6A H 0.2930 0.8954 0.6393 0.029 Uiso 1 1 calc R . .
C7A C 0.2586(2) 0.8267(2) 0.4903(2) 0.0202(7) Uani 1 1 d . . .
C8A C 0.3153(2) 0.8914(2) 0.4326(2) 0.0217(7) Uani 1 1 d . . .
H8A H 0.3455 0.9451 0.4739 0.026 Uiso 1 1 calc R . .
N9A N 0.33017(17) 0.8848(2) 0.3292(2) 0.0200(6) Uani 1 1 d . . .
C10A C 0.38704(18) 0.9587(2) 0.2830(2) 0.0172(6) Uani 1 1 d . . .
C11A C 0.4072(2) 1.0572(2) 0.3273(3) 0.0224(7) Uani 1 1 d . . .
H11A H 0.3814 1.0795 0.3917 0.027 Uiso 1 1 calc R . .
C12A C 0.4645(2) 1.1222(3) 0.2777(3) 0.0277(8) Uani 1 1 d . . .
H12A H 0.4792 1.1884 0.3092 0.033 Uiso 1 1 calc R . .
C13A C 0.5005(2) 1.0916(3) 0.1827(3) 0.0271(8) Uani 1 1 d . . .
H13A H 0.5396 1.1369 0.1489 0.032 Uiso 1 1 calc R . .
C14A C 0.4801(2) 0.9954(2) 0.1363(3) 0.0220(7) Uani 1 1 d . . .
H14A H 0.5053 0.9749 0.0708 0.026 Uiso 1 1 calc R . .
C15A C 0.42216(19) 0.9276(2) 0.1853(2) 0.0180(7) Uani 1 1 d . . .
S16A S 0.39508(5) 0.80578(6) 0.12802(6) 0.02089(18) Uani 1 1 d . . .
O1B O 0.37378(14) 0.69108(15) 0.34196(17) 0.0224(5) Uani 1 1 d . . .
C2B C 0.3726(2) 0.5904(2) 0.3566(3) 0.0204(7) Uani 1 1 d . . .
C3B C 0.4144(2) 0.5496(3) 0.4553(3) 0.0269(8) Uani 1 1 d . . .
H3B H 0.4384 0.5959 0.5107 0.032 Uiso 1 1 calc R . .
C4B C 0.4205(2) 0.4433(3) 0.4719(3) 0.0298(8) Uani 1 1 d . . .
H4B H 0.4497 0.4175 0.5381 0.036 Uiso 1 1 calc R . .
C5B C 0.3851(2) 0.3731(3) 0.3939(3) 0.0305(8) Uani 1 1 d . . .
H5B H 0.3908 0.3001 0.4063 0.037 Uiso 1 1 calc R . .
C6B C 0.3417(2) 0.4096(3) 0.2991(3) 0.0271(8) Uani 1 1 d . . .
H6B H 0.3175 0.3615 0.2457 0.033 Uiso 1 1 calc R . .
C7B C 0.3326(2) 0.5191(2) 0.2796(3) 0.0219(7) Uani 1 1 d . . .
C8B C 0.2810(2) 0.5501(2) 0.1828(3) 0.0200(7) Uani 1 1 d . . .
H8B H 0.2598 0.4962 0.1343 0.024 Uiso 1 1 calc R . .
N9B N 0.26019(17) 0.6454(2) 0.15432(19) 0.0183(6) Uani 1 1 d . . .
C10B C 0.20178(19) 0.6631(2) 0.0573(2) 0.0178(7) Uani 1 1 d . . .
C11B C 0.1771(2) 0.5871(3) -0.0209(3) 0.0263(7) Uani 1 1 d . . .
H11B H 0.2045 0.5206 -0.0166 0.032 Uiso 1 1 calc R . .
C12B C 0.1136(2) 0.6073(3) -0.1043(3) 0.0267(8) Uani 1 1 d . . .
H12B H 0.0961 0.5537 -0.1552 0.032 Uiso 1 1 calc R . .
C13B C 0.0746(2) 0.7048(3) -0.1153(3) 0.0273(8) Uani 1 1 d . . .
H13B H 0.0289 0.7172 -0.1711 0.033 Uiso 1 1 calc R . .
C14B C 0.1034(2) 0.7845(3) -0.0433(3) 0.0246(8) Uani 1 1 d . . .
H14B H 0.0804 0.8531 -0.0528 0.030 Uiso 1 1 calc R . .
C15B C 0.1661(2) 0.7626(2) 0.0424(2) 0.0201(7) Uani 1 1 d . . .
S16B S 0.20200(5) 0.86252(6) 0.13628(6) 0.02019(18) Uani 1 1 d . . .
C17B C 0.1050(2) 0.8821(3) 0.2056(3) 0.0260(7) Uani 1 1 d . . .
H17B H 0.0758 0.8238 0.2343 0.031 Uiso 1 1 calc R . .
C18B C 0.0738(2) 0.9757(3) 0.2175(4) 0.0445(10) Uani 1 1 d . . .
H18A H 0.1028 1.0342 0.1890 0.053 Uiso 1 1 calc R . .
H18B H 0.0221 0.9854 0.2546 0.053 Uiso 1 1 calc R . .

loop_
_atom_site_aniso_label
_atom_site_aniso_U_11
_atom_site_aniso_U_22
_atom_site_aniso_U_33
_atom_site_aniso_U_23
_atom_site_aniso_U_13
_atom_site_aniso_U_12
Co1 0.0188(2) 0.0172(2) 0.0168(2) -0.0016(2) -0.00089(14) -0.00274(19)
O1A 0.0275(13) 0.0246(12) 0.0155(11) -0.0047(10) 0.0011(9) -0.0025(10)
C2A 0.0195(17) 0.0187(15) 0.0193(16) 0.0017(13) 0.0006(12) 0.0017(12)
C3A 0.0262(19) 0.0233(17) 0.0256(17) 0.0020(15) -0.0004(14) -0.0039(14)
C4A 0.030(2) 0.0303(18) 0.0276(18) 0.0032(15) 0.0070(15) -0.0036(15)
C5A 0.037(2) 0.0305(18) 0.0171(16) -0.0015(15) 0.0041(14) -0.0017(15)
C6A 0.032(2) 0.0203(16) 0.0201(17) 0.0007(14) -0.0001(14) -0.0024(14)
C7A 0.0249(17) 0.0183(15) 0.0176(15) 0.0006(14) 0.0035(13) -0.0013(13)
C8A 0.0270(19) 0.0199(16) 0.0179(16) -0.0036(14) -0.0005(13) -0.0039(13)
N9A 0.0200(15) 0.0193(13) 0.0210(14) 0.0021(12) 0.0033(11) -0.0012(11)
C10A 0.0144(16) 0.0156(14) 0.0215(17) 0.0038(13) 0.0013(12) -0.0011(12)
C11A 0.0244(18) 0.0219(16) 0.0208(16) 0.0001(14) 0.0008(13) 0.0012(13)
C12A 0.033(2) 0.0173(16) 0.032(2) -0.0045(15) -0.0012(15) -0.0059(14)
C13A 0.0235(18) 0.0224(17) 0.036(2) 0.0052(16) 0.0069(14) -0.0075(14)
C14A 0.0178(16) 0.0264(17) 0.0222(16) 0.0025(14) 0.0038(12) 0.0030(13)
C15A 0.0173(17) 0.0163(16) 0.0198(16) 0.0005(13) -0.0022(12) 0.0023(12)
S16A 0.0212(4) 0.0204(4) 0.0214(4) -0.0024(4) 0.0038(3) -0.0035(3)
O1B 0.0251(13) 0.0174(11) 0.0240(12) -0.0009(10) -0.0030(9) -0.0036(9)
C2B 0.0200(17) 0.0207(16) 0.0211(16) 0.0018(14) 0.0047(12) -0.0025(13)
C3B 0.0270(19) 0.0298(19) 0.0233(17) 0.0048(15) -0.0014(14) -0.0050(14)
C4B 0.0285(19) 0.0319(19) 0.0286(18) 0.0080(16) -0.0008(15) 0.0033(15)
C5B 0.037(2) 0.0203(17) 0.034(2) 0.0067(16) 0.0045(16) 0.0057(14)
C6B 0.032(2) 0.0207(16) 0.0285(18) -0.0021(15) 0.0039(15) -0.0034(14)
C7B 0.0244(18) 0.0201(16) 0.0216(17) -0.0005(14) 0.0035(13) -0.0005(13)
C8B 0.0229(18) 0.0190(17) 0.0186(16) -0.0031(14) 0.0037(13) -0.0024(13)
N9B 0.0176(15) 0.0224(14) 0.0146(13) -0.0020(11) -0.0010(10) -0.0044(11)
C10B 0.0169(16) 0.0237(18) 0.0130(15) -0.0016(13) 0.0026(12) -0.0041(13)
C11B 0.0292(19) 0.0271(18) 0.0224(17) -0.0028(15) 0.0009(14) -0.0047(14)
C12B 0.0257(19) 0.0339(19) 0.0205(17) -0.0062(15) 0.0014(14) -0.0097(15)
C13B 0.0199(18) 0.043(2) 0.0179(17) -0.0021(16) -0.0027(13) -0.0031(15)
C14B 0.0221(18) 0.0321(19) 0.0199(18) 0.0052(16) 0.0030(13) 0.0016(14)
C15B 0.0178(18) 0.0257(18) 0.0175(16) -0.0014(14) 0.0048(13) -0.0087(14)
S16B 0.0199(4) 0.0205(4) 0.0201(4) -0.0007(3) 0.0005(3) -0.0006(3)
C17B 0.0205(18) 0.0311(18) 0.0264(18) -0.0006(15) 0.0010(13) -0.0021(14)
C18B 0.029(2) 0.038(2) 0.068(3) -0.013(2) 0.0129(19) 0.0026(18)

loop_
_atom_type_symbol
_atom_type_description
_atom_type_scat_dispersion_real
_atom_type_scat_dispersion_imag
_atom_type_scat_source
C C 0.0033 0.0016 'International Tables Vol C Tables 4.2.6.8 and 6.1.1.4'
H H 0.0000 0.0000 'International Tables Vol C Tables 4.2.6.8 and 6.1.1.4'
Co Co 0.3494 0.9721 'International Tables Vol C Tables 4.2.6.8 and 6.1.1.4'
N N 0.0061 0.0033 'International Tables Vol C Tables 4.2.6.8 and 6.1.1.4'
O O 0.0106 0.0060 'International Tables Vol C Tables 4.2.6.8 and 6.1.1.4'
S S 0.1246 0.1234 'International Tables Vol C Tables 4.2.6.8 and 6.1.1.4'

loop_
_geom_angle_atom_site_label_1
_geom_angle_atom_site_label_2
_geom_angle_atom_site_label_3
_geom_angle
_geom_angle_site_symmetry_1
_geom_angle_site_symmetry_3
_geom_angle_publ_flag
O1B Co1 N9A 84.93(10) . . ?
O1B Co1 O1A 87.89(9) . . ?
N9A Co1 O1A 95.81(10) . . ?
O1B Co1 N9B 95.23(10) . . ?
N9A Co1 N9B 177.94(12) . . ?
O1A Co1 N9B 86.25(10) . . ?
O1B Co1 S16B 175.64(7) . . ?
N9A Co1 S16B 90.72(8) . . ?
O1A Co1 S16B 92.28(7) . . ?
N9B Co1 S16B 89.13(8) . . ?
O1B Co1 S16A 94.07(7) . . ?
N9A Co1 S16A 88.25(8) . . ?
O1A Co1 S16A 175.64(7) . . ?
N9B Co1 S16A 89.69(8) . . ?
S16B Co1 S16A 86.07(3) . . ?
C2A O1A Co1 122.92(19) . . ?
O1A C2A C3A 118.6(3) . . ?
O1A C2A C7A 123.8(3) . . ?
C3A C2A C7A 117.6(3) . . ?
C4A C3A C2A 121.7(3) . . ?
C4A C3A H3A 119.1 . . ?
C2A C3A H3A 119.1 . . ?
C3A C4A C5A 120.7(3) . . ?
C3A C4A H4A 119.6 . . ?
C5A C4A H4A 119.6 . . ?
C6A C5A C4A 118.7(3) . . ?
C6A C5A H5A 120.7 . . ?
C4A C5A H5A 120.7 . . ?
C5A C6A C7A 122.4(3) . . ?
C5A C6A H6A 118.8 . . ?
C7A C6A H6A 118.8 . . ?
C6A C7A C8A 117.6(3) . . ?
C6A C7A C2A 118.7(3) . . ?
C8A C7A C2A 123.6(3) . . ?
N9A C8A C7A 126.8(3) . . ?
N9A C8A H8A 116.6 . . ?
C7A C8A H8A 116.6 . . ?
C8A N9A C10A 119.7(3) . . ?
C8A N9A Co1 121.0(2) . . ?
C10A N9A Co1 118.48(19) . . ?
C11A C10A C15A 119.9(3) . . ?
C11A C10A N9A 124.6(3) . . ?
C15A C10A N9A 115.5(2) . . ?
C12A C11A C10A 120.2(3) . . ?
C12A C11A H11A 119.9 . . ?
C10A C11A H11A 119.9 . . ?
C13A C12A C11A 120.3(3) . . ?
C13A C12A H12A 119.8 . . ?
C11A C12A H12A 119.8 . . ?
C12A C13A C14A 120.4(3) . . ?
C12A C13A H13A 119.8 . . ?
C14A C13A H13A 119.8 . . ?
C13A C14A C15A 120.4(3) . . ?
C13A C14A H14A 119.8 . . ?
C15A C14A H14A 119.8 . . ?
C10A C15A C14A 118.7(3) . . ?
C10A C15A S16A 120.0(2) . . ?
C14A C15A S16A 121.3(2) . . ?
C15A S16A Co1 96.35(10) . . ?
C2B O1B Co1 124.5(2) . . ?
O1B C2B C7B 123.9(3) . . ?
O1B C2B C3B 118.2(3) . . ?
C7B C2B C3B 117.9(3) . . ?
C4B C3B C2B 120.6(3) . . ?
C4B C3B H3B 119.7 . . ?
C2B C3B H3B 119.7 . . ?
C3B C4B C5B 121.5(3) . . ?
C3B C4B H4B 119.3 . . ?
C5B C4B H4B 119.3 . . ?
C6B C5B C4B 119.6(3) . . ?
C6B C5B H5B 120.2 . . ?
C4B C5B H5B 120.2 . . ?
C5B C6B C7B 120.7(3) . . ?
C5B C6B H6B 119.7 . . ?
C7B C6B H6B 119.7 . . ?
C2B C7B C8B 123.5(3) . . ?
C2B C7B C6B 119.5(3) . . ?
C8B C7B C6B 116.9(3) . . ?
N9B C8B C7B 126.2(3) . . ?
N9B C8B H8B 116.9 . . ?
C7B C8B H8B 116.9 . . ?
C8B N9B C10B 119.2(3) . . ?
C8B N9B Co1 123.0(2) . . ?
C10B N9B Co1 117.4(2) . . ?
C15B C10B C11B 117.9(3) . . ?
C15B C10B N9B 117.5(3) . . ?
C11B C10B N9B 124.6(3) . . ?
C12B C11B C10B 120.8(3) . . ?
C12B C11B H11B 119.6 . . ?
C10B C11B H11B 119.6 . . ?
C11B C12B C13B 121.0(3) . . ?
C11B C12B H12B 119.5 . . ?
C13B C12B H12B 119.5 . . ?
C12B C13B C14B 119.1(3) . . ?
C12B C13B H13B 120.4 . . ?
C14B C13B H13B 120.4 . . ?
C15B C14B C13B 119.3(3) . . ?
C15B C14B H14B 120.3 . . ?
C13B C14B H14B 120.3 . . ?
C14B C15B C10B 121.5(3) . . ?
C14B C15B S16B 119.9(3) . . ?
C10B C15B S16B 118.5(2) . . ?
C15B S16B C17B 100.48(15) . . ?
C15B S16B Co1 97.08(11) . . ?
C17B S16B Co1 107.94(11) . . ?
C18B C17B S16B 120.5(3) . . ?
C18B C17B H17B 119.7 . . ?
S16B C17B H17B 119.7 . . ?
C17B C18B H18A 120.0 . . ?
C17B C18B H18B 120.0 . . ?
H18A C18B H18B 120.0 . . ?

loop_
_geom_bond_atom_site_label_1
_geom_bond_atom_site_label_2
_geom_bond_distance
_geom_bond_site_symmetry_2
_geom_bond_publ_flag
Co1 O1B 1.894(2) . ?
Co1 N9A 1.913(3) . ?
Co1 O1A 1.914(2) . ?
Co1 N9B 1.926(2) . ?
Co1 S16B 2.2274(9) . ?
Co1 S16A 2.2384(9) . ?
O1A C2A 1.312(4) . ?
C2A C3A 1.408(5) . ?
C2A C7A 1.426(4) . ?
C3A C4A 1.367(5) . ?
C3A H3A 0.9500 . ?
C4A C5A 1.410(5) . ?
C4A H4A 0.9500 . ?
C5A C6A 1.355(4) . ?
C5A H5A 0.9500 . ?
C6A C7A 1.414(4) . ?
C6A H6A 0.9500 . ?
C7A C8A 1.425(4) . ?
C8A N9A 1.300(4) . ?
C8A H8A 0.9500 . ?
N9A C10A 1.431(4) . ?
C10A C11A 1.397(4) . ?
C10A C15A 1.402(4) . ?
C11A C12A 1.382(4) . ?
C11A H11A 0.9500 . ?
C12A C13A 1.378(4) . ?
C12A H12A 0.9500 . ?
C13A C14A 1.381(5) . ?
C13A H13A 0.9500 . ?
C14A C15A 1.407(4) . ?
C14A H14A 0.9500 . ?
C15A S16A 1.745(3) . ?
O1B C2B 1.301(4) . ?
C2B C7B 1.415(4) . ?
C2B C3B 1.417(4) . ?
C3B C4B 1.379(5) . ?
C3B H3B 0.9500 . ?
C4B C5B 1.387(5) . ?
C4B H4B 0.9500 . ?
C5B C6B 1.369(5) . ?
C5B H5B 0.9500 . ?
C6B C7B 1.428(4) . ?
C6B H6B 0.9500 . ?
C7B C8B 1.423(4) . ?
C8B N9B 1.301(4) . ?
C8B H8B 0.9500 . ?
N9B C10B 1.442(4) . ?
C10B C15B 1.392(4) . ?
C10B C11B 1.394(4) . ?
C11B C12B 1.373(5) . ?
C11B H11B 0.9500 . ?
C12B C13B 1.385(5) . ?
C12B H12B 0.9500 . ?
C13B C14B 1.394(5) . ?
C13B H13B 0.9500 . ?
C14B C15B 1.390(4) . ?
C14B H14B 0.9500 . ?
C15B S16B 1.775(3) . ?
S16B C17B 1.780(3) . ?
C17B C18B 1.302(5) . ?
C17B H17B 0.9500 . ?
C18B H18A 0.9500 . ?
C18B H18B 0.9500 . ?

loop_
_geom_torsion_atom_site_label_1
_geom_torsion_atom_site_label_2
_geom_torsion_atom_site_label_3
_geom_torsion_atom_site_label_4
_geom_torsion
_geom_torsion_site_symmetry_1
_geom_torsion_site_symmetry_2
_geom_torsion_site_symmetry_3
_geom_torsion_site_symmetry_4
_geom_torsion_publ_flag
O1B Co1 O1A C2A 59.6(2) . . . . ?
N9A Co1 O1A C2A -25.1(2) . . . . ?
N9B Co1 O1A C2A 155.0(2) . . . . ?
S16B Co1 O1A C2A -116.1(2) . . . . ?
S16A Co1 O1A C2A 176.3(8) . . . . ?
Co1 O1A C2A C3A -165.9(2) . . . . ?
Co1 O1A C2A C7A 14.6(4) . . . . ?
O1A C2A C3A C4A 178.2(3) . . . . ?
C7A C2A C3A C4A -2.3(5) . . . . ?
C2A C3A C4A C5A -0.4(5) . . . . ?
C3A C4A C5A C6A 2.5(5) . . . . ?
C4A C5A C6A C7A -1.9(5) . . . . ?
C5A C6A C7A C8A 177.0(3) . . . . ?
C5A C6A C7A C2A -0.8(5) . . . . ?
O1A C2A C7A C6A -177.7(3) . . . . ?
C3A C2A C7A C6A 2.8(4) . . . . ?
O1A C2A C7A C8A 4.7(5) . . . . ?
C3A C2A C7A C8A -174.8(3) . . . . ?
C6A C7A C8A N9A 176.8(3) . . . . ?
C2A C7A C8A N9A -5.6(5) . . . . ?
C7A C8A N9A C10A 177.8(3) . . . . ?
C7A C8A N9A Co1 -12.9(4) . . . . ?
O1B Co1 N9A C8A -63.6(2) . . . . ?
O1A Co1 N9A C8A 23.8(3) . . . . ?
N9B Co1 N9A C8A -158(3) . . . . ?
S16B Co1 N9A C8A 116.1(2) . . . . ?
S16A Co1 N9A C8A -157.8(2) . . . . ?
O1B Co1 N9A C10A 105.9(2) . . . . ?
O1A Co1 N9A C10A -166.8(2) . . . . ?
N9B Co1 N9A C10A 11(3) . . . . ?
S16B Co1 N9A C10A -74.4(2) . . . . ?
S16A Co1 N9A C10A 11.6(2) . . . . ?
C8A N9A C10A C11A -21.4(4) . . . . ?
Co1 N9A C10A C11A 169.0(2) . . . . ?
C8A N9A C10A C15A 159.8(3) . . . . ?
Co1 N9A C10A C15A -9.8(3) . . . . ?
C15A C10A C11A C12A -2.7(4) . . . . ?
N9A C10A C11A C12A 178.6(3) . . . . ?
C10A C11A C12A C13A 1.6(5) . . . . ?
C11A C12A C13A C14A -0.3(5) . . . . ?
C12A C13A C14A C15A 0.1(5) . . . . ?
C11A C10A C15A C14A 2.5(4) . . . . ?
N9A C10A C15A C14A -178.7(3) . . . . ?
C11A C10A C15A S16A -178.5(2) . . . . ?
N9A C10A C15A S16A 0.3(4) . . . . ?
C13A C14A C15A C10A -1.2(4) . . . . ?
C13A C14A C15A S16A 179.8(2) . . . . ?
C10A C15A S16A Co1 7.0(2) . . . . ?
C14A C15A S16A Co1 -174.0(2) . . . . ?
O1B Co1 S16A C15A -93.74(12) . . . . ?
N9A Co1 S16A C15A -8.96(12) . . . . ?
O1A Co1 S16A C15A 149.7(9) . . . . ?
N9B Co1 S16A C15A 171.03(13) . . . . ?
S16B Co1 S16A C15A 81.89(10) . . . . ?
N9A Co1 O1B C2B 161.0(2) . . . . ?
O1A Co1 O1B C2B 65.0(2) . . . . ?
N9B Co1 O1B C2B -21.0(2) . . . . ?
S16B Co1 O1B C2B 157.3(8) . . . . ?
S16A Co1 O1B C2B -111.1(2) . . . . ?
Co1 O1B C2B C7B 21.5(4) . . . . ?
Co1 O1B C2B C3B -158.9(2) . . . . ?
O1B C2B C3B C4B -175.5(3) . . . . ?
C7B C2B C3B C4B 4.1(5) . . . . ?
C2B C3B C4B C5B -1.1(5) . . . . ?
C3B C4B C5B C6B -1.0(5) . . . . ?
C4B C5B C6B C7B -0.1(5) . . . . ?
O1B C2B C7B C8B -7.0(5) . . . . ?
C3B C2B C7B C8B 173.4(3) . . . . ?
O1B C2B C7B C6B 174.4(3) . . . . ?
C3B C2B C7B C6B -5.1(4) . . . . ?
C5B C6B C7B C2B 3.2(5) . . . . ?
C5B C6B C7B C8B -175.4(3) . . . . ?
C2B C7B C8B N9B -3.4(5) . . . . ?
C6B C7B C8B N9B 175.2(3) . . . . ?
C7B C8B N9B C10B -175.4(3) . . . . ?
C7B C8B N9B Co1 -2.1(5) . . . . ?
O1B Co1 N9B C8B 11.4(3) . . . . ?
N9A Co1 N9B C8B 106(3) . . . . ?
O1A Co1 N9B C8B -76.1(3) . . . . ?
S16B Co1 N9B C8B -168.4(2) . . . . ?
S16A Co1 N9B C8B 105.5(2) . . . . ?
O1B Co1 N9B C10B -175.1(2) . . . . ?
N9A Co1 N9B C10B -81(3) . . . . ?
O1A Co1 N9B C10B 97.3(2) . . . . ?
S16B Co1 N9B C10B 5.0(2) . . . . ?
S16A Co1 N9B C10B -81.1(2) . . . . ?
C8B N9B C10B C15B 166.5(3) . . . . ?
Co1 N9B C10B C15B -7.2(3) . . . . ?
C8B N9B C10B C11B -12.0(4) . . . . ?
Co1 N9B C10B C11B 174.3(2) . . . . ?
C15B C10B C11B C12B -5.9(4) . . . . ?
N9B C10B C11B C12B 172.6(3) . . . . ?
C10B C11B C12B C13B 2.4(5) . . . . ?
C11B C12B C13B C14B 2.9(5) . . . . ?
C12B C13B C14B C15B -4.4(5) . . . . ?
C13B C14B C15B C10B 0.8(5) . . . . ?
C13B C14B C15B S16B -178.8(2) . . . . ?
C11B C10B C15B C14B 4.3(4) . . . . ?
N9B C10B C15B C14B -174.3(3) . . . . ?
C11B C10B C15B S16B -176.1(2) . . . . ?
N9B C10B C15B S16B 5.3(4) . . . . ?
C14B C15B S16B C17B 68.5(3) . . . . ?
C10B C15B S16B C17B -111.1(3) . . . . ?
C14B C15B S16B Co1 178.3(2) . . . . ?
C10B C15B S16B Co1 -1.3(3) . . . . ?
O1B Co1 S16B C15B 180(100) . . . . ?
N9A Co1 S16B C15B 176.10(13) . . . . ?
O1A Co1 S16B C15B -88.05(12) . . . . ?
N9B Co1 S16B C15B -1.84(12) . . . . ?
S16A Co1 S16B C15B 87.90(10) . . . . ?
O1B Co1 S16B C17B -76.7(10) . . . . ?
N9A Co1 S16B C17B -80.44(14) . . . . ?
O1A Co1 S16B C17B 15.41(13) . . . . ?
N9B Co1 S16B C17B 101.62(14) . . . . ?
S16A Co1 S16B C17B -168.64(12) . . . . ?
C15B S16B C17B C18B -130.1(3) . . . . ?
Co1 S16B C17B C18B 128.8(3) . . . . ?
